data_2240695
loop_
_publ_author_name
'Guino-o, Marites A.'
'Talbot, Meghan O.'
'Slitts, Michael M.'
'Pham, Theresa N.'
'Audi, Maya C.'
'Janzen, Daron E.'

_publ_section_title
;
 Crystal structures of five 1-alkyl-4-aryl-1,2,4-triazol-1-ium halide
 salts
;
_journal_issue 6
_journal_name_full 'Acta Crystallographica Section E'
_journal_page_first 628
_journal_page_last 635
_journal_paper_doi 10.1107/S2056989015009019
_journal_volume 71
_journal_year 2015
_chemical_formula_iupac 'C12 H16 N3 +, I -'
_chemical_formula_moiety 'C12 H16 N3 +, I -'
_chemical_formula_sum 'C12 H16 I N3'
_chemical_formula_weight 329.18
_chemical_name_systematic
;
1-Isopropyl-4-(4-methylphenyl)-1,2,4-triazol-1-ium iodide
;
_space_group_crystal_system orthorhombic
_space_group_IT_number 56
_space_group_name_Hall '-P 2ab 2ac'
_space_group_name_H-M_alt 'P c c n'
_symmetry_space_group_name_Hall '-P 2ab 2ac'
_symmetry_space_group_name_H-M 'P c c n'
_atom_sites_solution_hydrogens geom
_audit_creation_method SHELXL-2014/7
_cell_angle_alpha 90
_cell_angle_beta 90
_cell_angle_gamma 90
_cell_formula_units_Z 8
_cell_length_a 15.843(3)
_cell_length_b 21.933(4)
_cell_length_c 7.8250(14)
_cell_measurement_reflns_used 12738
_cell_measurement_temperature 173(2)
_cell_measurement_theta_max 26.43
_cell_measurement_theta_min 3.05
_cell_volume 2719.1(9)
_computing_cell_refinement
;
<i>CrystalClearSM Expert</i> (Rigaku, 2011)
;
_computing_data_collection
;
<i>CrystalClearSM Expert</i> (Rigaku, 2011)
;
_computing_data_reduction
;
<i>CrystalClearSM Expert</i> (Rigaku, 2011)
;
_computing_molecular_graphics
;
CrystalStructure (Rigaku, 2010)
;
_computing_publication_material
;
Mercury (Macrae <i>et al.</i>, 2006)
;
_computing_structure_refinement
;
SHELXL2014 (Sheldrick, 2015)
;
_computing_structure_solution
;
SIR97 (Altomare <i>et al.</i>, 1999)
;
_diffrn_ambient_temperature 173(2)
_diffrn_detector_area_resol_mean 6.849
_diffrn_measured_fraction_theta_full 0.998
_diffrn_measured_fraction_theta_max 0.998
_diffrn_measurement_device_type 'Rigaku XtaLAB mini'
_diffrn_measurement_method \w
_diffrn_radiation_type MoK\a
_diffrn_radiation_wavelength 0.71075
_diffrn_reflns_av_R_equivalents 0.0509
_diffrn_reflns_limit_h_max 19
_diffrn_reflns_limit_h_min -17
_diffrn_reflns_limit_k_max 27
_diffrn_reflns_limit_k_min -27
_diffrn_reflns_limit_l_max 9
_diffrn_reflns_limit_l_min -9
_diffrn_reflns_number 16099
_diffrn_reflns_theta_full 25.242
_diffrn_reflns_theta_max 26.362
_diffrn_reflns_theta_min 3.048
_exptl_absorpt_coefficient_mu 2.335
_exptl_absorpt_correction_T_max 0.911
_exptl_absorpt_correction_T_min 0.564
_exptl_absorpt_correction_type multi-scan
_exptl_absorpt_process_details
;
(<i>REQAB</i>; Rigaku, 1998)
;
_exptl_crystal_colour colorless
_exptl_crystal_density_diffrn 1.608
_exptl_crystal_density_method 'not measured'
_exptl_crystal_description prism
_exptl_crystal_F_000 1296
_exptl_crystal_size_max 0.520
_exptl_crystal_size_mid 0.120
_exptl_crystal_size_min 0.040
_refine_diff_density_max 0.430
_refine_diff_density_min -0.362
_refine_ls_extinction_method none
_refine_ls_goodness_of_fit_ref 1.036
_refine_ls_hydrogen_treatment constr
_refine_ls_matrix_type full
_refine_ls_number_parameters 148
_refine_ls_number_reflns 2767
_refine_ls_number_restraints 0
_refine_ls_restrained_S_all 1.036
_refine_ls_R_factor_all 0.0462
_refine_ls_R_factor_gt 0.0305
_refine_ls_shift/su_max 0.001
_refine_ls_shift/su_mean 0.000
_refine_ls_structure_factor_coef Fsqd
_refine_ls_weighting_details 'w=1/[\s^2^(Fo^2^)+(0.0241P)^2^+1.7237P] where P=(Fo^2^+2Fc^2^)/3'
_refine_ls_weighting_scheme calc
_refine_ls_wR_factor_gt 0.0600
_refine_ls_wR_factor_ref 0.0648
_reflns_number_gt 2150
_reflns_number_total 2767
_reflns_threshold_expression I>2\s(I)
_cod_data_source_file zl2623sup1.cif
_cod_data_source_block salt2
_cod_original_cell_volume 2719.0(8)
_cod_database_code 2240695
_shelx_space_group_comment
;
The symmetry employed for this shelxl refinement is uniquely defined
by the following loop, which should always be used as a source of
symmetry information in preference to the above space-group names.
They are only intended as comments.
;
_shelx_estimated_absorpt_t_min 0.376
_shelx_estimated_absorpt_t_max 0.912

loop_
_space_group_symop_operation_xyz
'x, y, z'
'-x+1/2, y, z+1/2'
'x, -y+1/2, z+1/2'
'-x+1/2, -y+1/2, z'
'-x, -y, -z'
'x-1/2, -y, -z-1/2'
'-x, y-1/2, -z-1/2'
'x-1/2, y-1/2, -z'

loop_
_atom_site_type_symbol
_atom_site_label
_atom_site_fract_x
_atom_site_fract_y
_atom_site_fract_z
_atom_site_U_iso_or_equiv
_atom_site_adp_type
_atom_site_calc_flag
_atom_site_occupancy
I I1 0.39750(2) 0.11566(2) 0.28064(3) 0.03506(9) Uani d 1
N N1 0.36095(16) 0.01570(12) 0.6774(4) 0.0323(7) Uani d 1
N N2 0.40416(16) 0.10301(12) 0.7635(4) 0.0323(7) Uani d 1
N N3 0.47092(18) 0.06448(14) 0.7832(4) 0.0474(8) Uani d 1
C C1 0.3387(2) 0.07437(14) 0.7003(4) 0.0327(8) Uani d 1
H H1 0.2852 0.0918 0.6752 0.039 Uiso calc 1
C C2 0.4431(2) 0.01195(17) 0.7293(5) 0.0466(10) Uani d 1
H H2 0.4758 -0.0243 0.7266 0.056 Uiso calc 1
C C3 0.4142(2) 0.16834(15) 0.8098(5) 0.0360(8) Uani d 1
H H3 0.4272 0.1708 0.9347 0.043 Uiso calc 1
C C4 0.3329(2) 0.20152(16) 0.7779(6) 0.0558(12) Uani d 1
H H4A 0.2877 0.1826 0.8450 0.067 Uiso calc 1
H H4B 0.3188 0.1993 0.6561 0.067 Uiso calc 1
H H4C 0.3391 0.2443 0.8117 0.067 Uiso calc 1
C C5 0.4878(2) 0.19528(16) 0.7123(5) 0.0483(10) Uani d 1
H H5A 0.4763 0.1933 0.5894 0.058 Uiso calc 1
H H5B 0.5392 0.1721 0.7379 0.058 Uiso calc 1
H H5C 0.4958 0.2379 0.7465 0.058 Uiso calc 1
C C6 0.3098(2) -0.03293(14) 0.6067(4) 0.0335(8) Uani d 1
C C7 0.3493(2) -0.08364(16) 0.5362(5) 0.0417(9) Uani d 1
H H7 0.4090 -0.0858 0.5296 0.050 Uiso calc 1
C C8 0.3000(2) -0.13047(15) 0.4763(5) 0.0449(10) Uani d 1
H H8 0.3269 -0.1655 0.4301 0.054 Uiso calc 1
C C9 0.2121(2) -0.12853(15) 0.4805(5) 0.0387(9) Uani d 1
C C10 0.1751(2) -0.07632(15) 0.5485(5) 0.0401(9) Uani d 1
H H10 0.1153 -0.0731 0.5506 0.048 Uiso calc 1
C C11 0.2231(2) -0.02902(14) 0.6130(5) 0.0377(9) Uani d 1
H H11 0.1966 0.0058 0.6612 0.045 Uiso calc 1
C C12 0.1601(3) -0.18091(17) 0.4159(6) 0.0535(11) Uani d 1
H H12A 0.1066 -0.1655 0.3703 0.064 Uiso calc 1
H H12B 0.1487 -0.2093 0.5099 0.064 Uiso calc 1
H H12C 0.1910 -0.2022 0.3252 0.064 Uiso calc 1

loop_
_atom_site_aniso_label
_atom_site_aniso_U_11
_atom_site_aniso_U_22
_atom_site_aniso_U_33
_atom_site_aniso_U_12
_atom_site_aniso_U_13
_atom_site_aniso_U_23
I1 0.03260(14) 0.02809(12) 0.04449(16) 0.00250(9) -0.00283(10) 0.00031(10)
N1 0.0298(15) 0.0265(14) 0.0406(18) 0.0021(11) 0.0055(13) 0.0034(12)
N2 0.0265(15) 0.0293(14) 0.0411(18) 0.0028(11) 0.0026(13) -0.0011(12)
N3 0.0322(16) 0.0385(17) 0.071(2) 0.0074(13) -0.0089(17) -0.0046(16)
C1 0.0283(17) 0.0266(16) 0.043(2) 0.0031(14) 0.0050(16) 0.0047(15)
C2 0.036(2) 0.036(2) 0.068(3) 0.0101(17) -0.003(2) -0.0004(19)
C3 0.038(2) 0.0299(18) 0.040(2) -0.0017(14) 0.0005(16) -0.0045(15)
C4 0.039(2) 0.0287(19) 0.100(4) 0.0033(16) 0.004(2) -0.005(2)
C5 0.039(2) 0.042(2) 0.064(3) -0.0091(17) 0.006(2) -0.006(2)
C6 0.0343(19) 0.0263(17) 0.040(2) 0.0014(15) 0.0069(17) 0.0046(14)
C7 0.034(2) 0.035(2) 0.057(3) 0.0052(16) 0.0123(18) -0.0020(17)
C8 0.047(2) 0.028(2) 0.060(3) 0.0077(16) 0.015(2) -0.0016(16)
C9 0.042(2) 0.0297(19) 0.044(2) -0.0033(15) 0.0061(18) 0.0026(15)
C10 0.0319(19) 0.037(2) 0.051(2) 0.0029(16) 0.0060(18) 0.0005(17)
C11 0.035(2) 0.0264(17) 0.051(3) 0.0067(14) 0.0062(18) -0.0030(16)
C12 0.055(2) 0.041(2) 0.065(3) -0.0058(19) 0.012(2) -0.006(2)

loop_
_atom_type_symbol
_atom_type_description
_atom_type_scat_dispersion_real
_atom_type_scat_dispersion_imag
_atom_type_scat_source
I I -0.4742 1.8119 'International Tables Vol C Tables 4.2.6.8 and 6.1.1.4'
N N 0.0061 0.0033 'International Tables Vol C Tables 4.2.6.8 and 6.1.1.4'
C C 0.0033 0.0016 'International Tables Vol C Tables 4.2.6.8 and 6.1.1.4'
H H 0.0000 0.0000 'International Tables Vol C Tables 4.2.6.8 and 6.1.1.4'

loop_
_geom_angle_atom_site_label_1
_geom_angle_atom_site_label_2
_geom_angle_atom_site_label_3
_geom_angle
C1 N1 C2 105.5(3)
C1 N1 C6 127.5(3)
C2 N1 C6 127.0(3)
C1 N2 N3 111.1(3)
C1 N2 C3 129.7(3)
N3 N2 C3 119.1(3)
C2 N3 N2 104.4(3)
N2 C1 N1 107.5(3)
N2 C1 H1 126.2
N1 C1 H1 126.2
N3 C2 N1 111.4(3)
N3 C2 H2 124.3
N1 C2 H2 124.3
N2 C3 C4 109.6(3)
N2 C3 C5 109.6(3)
C4 C3 C5 112.8(3)
N2 C3 H3 108.2
C4 C3 H3 108.2
C5 C3 H3 108.2
C3 C4 H4A 109.5
C3 C4 H4B 109.5
H4A C4 H4B 109.5
C3 C4 H4C 109.5
H4A C4 H4C 109.5
H4B C4 H4C 109.5
C3 C5 H5A 109.5
C3 C5 H5B 109.5
H5A C5 H5B 109.5
C3 C5 H5C 109.5
H5A C5 H5C 109.5
H5B C5 H5C 109.5
C11 C6 C7 120.8(3)
C11 C6 N1 119.9(3)
C7 C6 N1 119.3(3)
C8 C7 C6 118.6(3)
C8 C7 H7 120.7
C6 C7 H7 120.7
C7 C8 C9 122.5(3)
C7 C8 H8 118.8
C9 C8 H8 118.8
C10 C9 C8 117.1(3)
C10 C9 C12 121.8(3)
C8 C9 C12 121.1(3)
C11 C10 C9 121.6(3)
C11 C10 H10 119.2
C9 C10 H10 119.2
C6 C11 C10 119.3(3)
C6 C11 H11 120.3
C10 C11 H11 120.3
C9 C12 H12A 109.5
C9 C12 H12B 109.5
H12A C12 H12B 109.5
C9 C12 H12C 109.5
H12A C12 H12C 109.5
H12B C12 H12C 109.5

loop_
_geom_bond_atom_site_label_1
_geom_bond_atom_site_label_2
_geom_bond_distance
N1 C1 1.346(4)
N1 C2 1.365(4)
N1 C6 1.449(4)
N2 C1 1.310(4)
N2 N3 1.363(4)
N2 C3 1.487(4)
N3 C2 1.304(5)
C1 H1 0.9500
C2 H2 0.9500
C3 C4 1.500(5)
C3 C5 1.514(5)
C3 H3 1.0000
C4 H4A 0.9800
C4 H4B 0.9800
C4 H4C 0.9800
C5 H5A 0.9800
C5 H5B 0.9800
C5 H5C 0.9800
C6 C11 1.377(4)
C6 C7 1.390(4)
C7 C8 1.372(5)
C7 H7 0.9500
C8 C9 1.394(5)
C8 H8 0.9500
C9 C10 1.392(5)
C9 C12 1.502(5)
C10 C11 1.383(5)
C10 H10 0.9500
C11 H11 0.9500
C12 H12A 0.9800
C12 H12B 0.9800
C12 H12C 0.9800

loop_
_geom_hbond_atom_site_label_D
_geom_hbond_atom_site_label_H
_geom_hbond_atom_site_label_A
_geom_hbond_site_symmetry_A
_geom_hbond_distance_DH
_geom_hbond_distance_HA
_geom_hbond_distance_DA
_geom_hbond_angle_DHA
C1 H1 I1 2 0.95 3.06 3.901(3) 149.1
C2 H2 I1 5_656 0.95 2.84 3.771(4) 168.0
C3 H3 I1 1_556 1.00 3.00 3.870(4) 145.8
C11 H11 I1 2 0.95 2.98 3.930(3) 174.2

loop_
_geom_torsion_atom_site_label_1
_geom_torsion_atom_site_label_2
_geom_torsion_atom_site_label_3
_geom_torsion_atom_site_label_4
_geom_torsion
C1 N2 N3 C2 0.1(4)
C3 N2 N3 C2 -178.7(3)
N3 N2 C1 N1 0.3(4)
C3 N2 C1 N1 178.9(3)
C2 N1 C1 N2 -0.5(4)
C6 N1 C1 N2 -178.4(3)
N2 N3 C2 N1 -0.4(4)
C1 N1 C2 N3 0.6(4)
C6 N1 C2 N3 178.6(3)
C1 N2 C3 C4 1.5(5)
N3 N2 C3 C4 -179.9(3)
C1 N2 C3 C5 -122.8(4)
N3 N2 C3 C5 55.8(4)
C1 N1 C6 C11 -24.1(5)
C2 N1 C6 C11 158.4(4)
C1 N1 C6 C7 157.1(3)
C2 N1 C6 C7 -20.4(5)
C11 C6 C7 C8 -1.4(5)
N1 C6 C7 C8 177.3(3)
C6 C7 C8 C9 1.3(6)
C7 C8 C9 C10 0.2(6)
C7 C8 C9 C12 -179.2(4)
C8 C9 C10 C11 -1.6(6)
C12 C9 C10 C11 177.9(4)
C7 C6 C11 C10 0.1(5)
N1 C6 C11 C10 -178.6(3)
C9 C10 C11 C6 1.4(6)

_cod_database_fobs_code 2240695
